data_4023632
loop_
_publ_author_name
'Igor Busygin'
'Ville Nieminen'
'Antti Taskinen'
'Jari Sinkkonen'
'Esa Toukoniitty'
'Reijo Sillanp\"a\"a'
'Dmitry Yu. Murzin'
'Reko Leino'

_publ_section_title
;
 A Combined NMR, DFT, and X-ray Investigation
 of Some Cinchona Alkaloid O-Ethers
;
_journal_name_full 'Journal of Organic Chemistry'
_journal_page_first 6559
_journal_page_last 6569
_journal_paper_doi 10.1021/jo8008462
_journal_volume 73
_journal_year 2008
_chemical_formula_moiety 'C20 H24 N2 O'
_chemical_formula_sum 'C20 H24 N2 O'
_chemical_formula_weight 308.41
_chemical_name_systematic
;
 ?
;
_space_group_IT_number 19
_symmetry_cell_setting orthorhombic
_symmetry_Int_Tables_number 19
_symmetry_space_group_name_Hall 'P 2ac 2ab'
_symmetry_space_group_name_H-M 'P 21 21 21'
_atom_sites_solution_hydrogens geom
_atom_sites_solution_primary direct
_atom_sites_solution_secondary difmap
_audit_creation_method SHELXL-97
_cell_angle_alpha 90.00
_cell_angle_beta 90.00
_cell_angle_gamma 90.00
_cell_formula_units_Z 4
_cell_length_a 8.7956(5)
_cell_length_b 11.4484(7)
_cell_length_c 16.3970(9)
_cell_measurement_reflns_used 3050
_cell_measurement_temperature 173(2)
_cell_measurement_theta_max 26.022
_cell_measurement_theta_min 0.407
_cell_volume 1651.10(16)
_computing_cell_refinement 'HKL Scalepack (Otwinowski & Minor 1997)'
_computing_data_collection 'Collect (Nonius BV, 1997-2000)'
_computing_data_reduction
;
HKL Denzo and Scalepack (Otwinowski & Minor 1997)
;
_computing_molecular_graphics 'Ortep-3 for Windows (Farrugia, 1997)'
_computing_publication_material 'WinGX publication routines (Farrugia, 1999)'
_computing_structure_refinement 'SHELXL-97 (Sheldrick, 1997)'
_computing_structure_solution 'SHELXS-97 (Sheldrick, 1997)'
_diffrn_ambient_temperature 173(2)
_diffrn_detector 'CCD plate'
_diffrn_detector_area_resol_mean 9
_diffrn_measured_fraction_theta_full 0.996
_diffrn_measured_fraction_theta_max 0.996
_diffrn_measurement_device '95mm CCD camera on \k-goniostat'
_diffrn_measurement_device_type KappaCCD
_diffrn_measurement_method '\f scans, and \w scans with \k offsets'
_diffrn_radiation_monochromator 'horizonally mounted graphite crystal'
_diffrn_radiation_probe x-ray
_diffrn_radiation_type MoK\a
_diffrn_radiation_wavelength 0.71073
_diffrn_reflns_av_R_equivalents 0.0491
_diffrn_reflns_av_sigmaI/netI 0.0629
_diffrn_reflns_limit_h_max 10
_diffrn_reflns_limit_h_min -10
_diffrn_reflns_limit_k_max 12
_diffrn_reflns_limit_k_min -14
_diffrn_reflns_limit_l_max 20
_diffrn_reflns_limit_l_min -19
_diffrn_reflns_number 5592
_diffrn_reflns_theta_full 25.91
_diffrn_reflns_theta_max 25.91
_diffrn_reflns_theta_min 2.63
_diffrn_source 'Enraf Nonius FR590'
_exptl_absorpt_coefficient_mu 0.077
_exptl_absorpt_correction_type none
_exptl_crystal_colour colourless
_exptl_crystal_density_diffrn 1.241
_exptl_crystal_density_method 'not measured'
_exptl_crystal_description block
_exptl_crystal_F_000 664
_exptl_crystal_size_max 0.32
_exptl_crystal_size_mid 0.26
_exptl_crystal_size_min 0.22
_refine_diff_density_max 0.143
_refine_diff_density_min -0.163
_refine_diff_density_rms 0.036
_refine_ls_abs_structure_details 'Flack H D (1983), Acta Cryst. A39, 876-881'
_refine_ls_abs_structure_Flack -1(2)
_refine_ls_extinction_coef 0.016(2)
_refine_ls_extinction_expression Fc^*^=kFc[1+0.001xFc^2^\l^3^/sin(2\q)]^-1/4^
_refine_ls_extinction_method SHELXL
_refine_ls_goodness_of_fit_ref 1.042
_refine_ls_hydrogen_treatment mixed
_refine_ls_matrix_type full
_refine_ls_number_parameters 255
_refine_ls_number_reflns 3158
_refine_ls_number_restraints 0
_refine_ls_restrained_S_all 1.042
_refine_ls_R_factor_all 0.0646
_refine_ls_R_factor_gt 0.0461
_refine_ls_shift/su_max 0.000
_refine_ls_shift/su_mean 0.000
_refine_ls_structure_factor_coef Fsqd
_refine_ls_weighting_details 'calc w=1/[\s^2^(Fo^2^)+(0.0287P)^2^+0.4470P] where P=(Fo^2^+2Fc^2^)/3'
_refine_ls_weighting_scheme calc
_refine_ls_wR_factor_gt 0.0917
_refine_ls_wR_factor_ref 0.0987
_reflns_number_gt 2566
_reflns_number_total 3158
_reflns_threshold_expression >2\s(I)
_cod_data_source_file jo8008462-file004.cif
_cod_data_source_block meocn
_cod_database_code 4023632

loop_
_symmetry_equiv_pos_as_xyz
'x, y, z'
'-x+1/2, -y, z+1/2'
'x+1/2, -y+1/2, -z'
'-x, y+1/2, -z+1/2'

loop_
_atom_site_label
_atom_site_type_symbol
_atom_site_fract_x
_atom_site_fract_y
_atom_site_fract_z
_atom_site_U_iso_or_equiv
_atom_site_adp_type
_atom_site_occupancy
_atom_site_symmetry_multiplicity
_atom_site_calc_flag
_atom_site_refinement_flags
_atom_site_disorder_assembly
_atom_site_disorder_group
N1' N 0.5850(3) 0.58352(15) 0.35599(12) 0.0333(5) Uani 1 1 d . . .
C2' C 0.4508(3) 0.62827(19) 0.34037(14) 0.0331(6) Uani 1 1 d . . .
H2' H 0.4413 0.7109 0.3401 0.040 Uiso 1 1 calc R . .
C3' C 0.3197(3) 0.56133(18) 0.32392(13) 0.0306(5) Uani 1 1 d . . .
H3' H 0.2254 0.5993 0.3142 0.037 Uiso 1 1 calc R . .
C4' C 0.3277(3) 0.44202(18) 0.32181(13) 0.0275(5) Uani 1 1 d . . .
C4A' C 0.4709(3) 0.38882(18) 0.33790(13) 0.0248(5) Uani 1 1 d . . .
C5' C 0.4975(3) 0.26607(19) 0.33816(13) 0.0280(5) Uani 1 1 d . . .
H5' H 0.4158 0.2142 0.3271 0.034 Uiso 1 1 calc R . .
C6' C 0.6382(3) 0.22184(19) 0.35401(14) 0.0304(5) Uani 1 1 d . . .
H6' H 0.6536 0.1397 0.3536 0.036 Uiso 1 1 calc R . .
C7' C 0.7606(3) 0.2968(2) 0.37095(14) 0.0334(6) Uani 1 1 d . . .
H7' H 0.8584 0.2652 0.3817 0.040 Uiso 1 1 calc R . .
C8A' C 0.5966(3) 0.46377(18) 0.35502(14) 0.0273(5) Uani 1 1 d . . .
C8' C 0.7391(3) 0.4155(2) 0.37197(14) 0.0339(6) Uani 1 1 d . . .
H8' H 0.8221 0.4655 0.3844 0.041 Uiso 1 1 calc R . .
O1 O 0.16016(19) 0.27371(13) 0.35048(9) 0.0352(4) Uani 1 1 d . . .
N1 N 0.1974(2) 0.42683(15) 0.15389(12) 0.0313(5) Uani 1 1 d . . .
C2 C 0.0513(3) 0.4864(2) 0.14335(16) 0.0374(6) Uani 1 1 d . . .
H2A H 0.069(3) 0.556(2) 0.1118(16) 0.045 Uiso 1 1 d . . .
H2B H 0.015(3) 0.512(2) 0.1974(16) 0.045 Uiso 1 1 d . . .
C3 C -0.0719(3) 0.4085(2) 0.10270(15) 0.0329(6) Uani 1 1 d . . .
H3 H -0.082(3) 0.4339(19) 0.0437(17) 0.039 Uiso 1 1 d . . .
C5 C 0.1297(3) 0.2764(2) 0.05000(15) 0.0394(7) Uani 1 1 d . . .
H5A H 0.096(3) 0.284(2) -0.0072(17) 0.047 Uiso 1 1 d . . .
H5B H 0.185(3) 0.196(2) 0.0576(16) 0.047 Uiso 1 1 d . . .
C4 C -0.0081(3) 0.2831(2) 0.10556(14) 0.0327(6) Uani 1 1 d . . .
H4 H -0.086(3) 0.230(2) 0.0883(15) 0.039 Uiso 1 1 d . . .
C6 C 0.2405(4) 0.3754(2) 0.07419(15) 0.0392(6) Uani 1 1 d . . .
H6A H 0.347(3) 0.347(2) 0.0799(16) 0.047 Uiso 1 1 d . . .
H6B H 0.235(3) 0.439(2) 0.0329(17) 0.047 Uiso 1 1 d . . .
C7 C 0.0414(3) 0.2545(2) 0.19298(14) 0.0302(5) Uani 1 1 d . . .
H7A H 0.060(3) 0.171(2) 0.1994(15) 0.036 Uiso 1 1 d . . .
H7B H -0.040(3) 0.273(2) 0.2332(15) 0.036 Uiso 1 1 d . . .
C8 C 0.1838(3) 0.32942(18) 0.21232(13) 0.0267(5) Uani 1 1 d . . .
H8 H 0.281(3) 0.2815(19) 0.2062(14) 0.032 Uiso 1 1 d . . .
C9 C 0.1843(3) 0.37445(19) 0.30084(14) 0.0272(5) Uani 1 1 d . . .
H9 H 0.096(3) 0.4299(19) 0.3079(15) 0.033 Uiso 1 1 d . . .
C10 C -0.2242(3) 0.4237(2) 0.14238(19) 0.0452(7) Uani 1 1 d . . .
H10 H -0.228(3) 0.400(2) 0.2011(19) 0.054 Uiso 1 1 d . . .
C11 C -0.3450(4) 0.4705(3) 0.1108(2) 0.0559(8) Uani 1 1 d . . .
H11A H -0.337(4) 0.502(3) 0.0526(19) 0.067 Uiso 1 1 d . . .
H11B H -0.437(4) 0.482(3) 0.1439(19) 0.067 Uiso 1 1 d . . .
C12 C 0.1538(3) 0.2992(3) 0.43550(14) 0.0496(8) Uani 1 1 d . . .
H12A H 0.2544 0.3241 0.4544 0.074 Uiso 1 1 calc R . .
H12B H 0.1225 0.2291 0.4654 0.074 Uiso 1 1 calc R . .
H12C H 0.0801 0.3619 0.4451 0.074 Uiso 1 1 calc R . .

loop_
_atom_site_aniso_label
_atom_site_aniso_U_11
_atom_site_aniso_U_22
_atom_site_aniso_U_33
_atom_site_aniso_U_23
_atom_site_aniso_U_13
_atom_site_aniso_U_12
N1' 0.0415(13) 0.0298(9) 0.0284(11) -0.0019(9) -0.0017(10) -0.0066(9)
C2' 0.0473(16) 0.0264(11) 0.0256(13) -0.0025(9) -0.0010(11) 0.0019(11)
C3' 0.0316(14) 0.0332(11) 0.0270(13) -0.0063(9) -0.0035(10) 0.0060(11)
C4' 0.0338(14) 0.0301(11) 0.0185(11) -0.0039(8) -0.0012(10) 0.0012(11)
C4A' 0.0252(12) 0.0309(11) 0.0183(11) -0.0019(9) 0.0010(9) -0.0025(10)
C5' 0.0287(12) 0.0295(11) 0.0258(12) -0.0010(9) -0.0025(10) -0.0018(10)
C6' 0.0335(13) 0.0301(11) 0.0276(12) -0.0013(10) -0.0027(10) 0.0027(10)
C7' 0.0268(12) 0.0443(13) 0.0290(13) 0.0002(10) -0.0003(10) 0.0011(11)
C8A' 0.0292(13) 0.0317(11) 0.0210(11) -0.0037(9) -0.0001(10) -0.0025(10)
C8' 0.0291(14) 0.0424(14) 0.0303(13) -0.0004(10) -0.0015(10) -0.0090(11)
O1 0.0373(10) 0.0464(9) 0.0218(8) 0.0058(7) -0.0028(8) -0.0060(8)
N1 0.0356(12) 0.0308(9) 0.0273(10) 0.0043(8) -0.0044(9) -0.0032(9)
C2 0.0479(17) 0.0288(12) 0.0357(14) 0.0030(12) -0.0110(13) 0.0033(11)
C3 0.0354(15) 0.0369(13) 0.0263(13) 0.0020(10) -0.0070(11) 0.0022(11)
C5 0.0567(18) 0.0402(14) 0.0214(13) -0.0008(10) -0.0022(12) 0.0040(13)
C4 0.0416(14) 0.0301(12) 0.0265(12) -0.0005(10) -0.0052(11) -0.0108(12)
C6 0.0437(16) 0.0495(15) 0.0244(13) 0.0057(11) -0.0002(12) -0.0039(13)
C7 0.0357(14) 0.0278(11) 0.0271(12) 0.0023(10) -0.0042(10) -0.0048(11)
C8 0.0293(13) 0.0274(11) 0.0235(12) 0.0015(9) -0.0028(10) -0.0018(11)
C9 0.0235(12) 0.0323(11) 0.0259(12) -0.0017(9) -0.0040(10) 0.0031(11)
C10 0.0375(16) 0.0552(16) 0.0430(16) 0.0047(13) -0.0039(13) 0.0051(13)
C11 0.048(2) 0.0519(17) 0.067(2) 0.0000(15) -0.0018(17) 0.0132(16)
C12 0.0408(16) 0.086(2) 0.0219(13) 0.0040(13) -0.0039(12) -0.0135(16)

loop_
_atom_type_symbol
_atom_type_description
_atom_type_scat_dispersion_real
_atom_type_scat_dispersion_imag
_atom_type_scat_source
C C 0.0033 0.0016 'International Tables Vol C Tables 4.2.6.8 and 6.1.1.4'
H H 0.0000 0.0000 'International Tables Vol C Tables 4.2.6.8 and 6.1.1.4'
N N 0.0061 0.0033 'International Tables Vol C Tables 4.2.6.8 and 6.1.1.4'
O O 0.0106 0.0060 'International Tables Vol C Tables 4.2.6.8 and 6.1.1.4'

loop_
_geom_angle_atom_site_label_1
_geom_angle_atom_site_label_2
_geom_angle_atom_site_label_3
_geom_angle
_geom_angle_site_symmetry_1
_geom_angle_site_symmetry_3
_geom_angle_publ_flag
C2' N1' C8A' 117.0(2) . . ?
N1' C2' C3' 124.1(2) . . ?
N1' C2' H2' 118.0 . . ?
C3' C2' H2' 118.0 . . ?
C4' C3' C2' 120.3(2) . . ?
C4' C3' H3' 119.8 . . ?
C2' C3' H3' 119.8 . . ?
C3' C4' C4A' 117.9(2) . . ?
C3' C4' C9 118.1(2) . . ?
C4A' C4' C9 123.96(18) . . ?
C4' C4A' C5' 124.6(2) . . ?
C4' C4A' C8A' 117.68(18) . . ?
C5' C4A' C8A' 117.7(2) . . ?
C6' C5' C4A' 121.1(2) . . ?
C6' C5' H5' 119.4 . . ?
C4A' C5' H5' 119.4 . . ?
C5' C6' C7' 120.5(2) . . ?
C5' C6' H6' 119.8 . . ?
C7' C6' H6' 119.8 . . ?
C8' C7' C6' 120.1(2) . . ?
C8' C7' H7' 119.9 . . ?
C6' C7' H7' 119.9 . . ?
N1' C8A' C8' 117.3(2) . . ?
N1' C8A' C4A' 122.9(2) . . ?
C8' C8A' C4A' 119.73(19) . . ?
C7' C8' C8A' 120.9(2) . . ?
C7' C8' H8' 119.6 . . ?
C8A' C8' H8' 119.6 . . ?
C12 O1 C9 113.45(18) . . ?
C2 N1 C8 110.96(19) . . ?
C2 N1 C6 107.8(2) . . ?
C8 N1 C6 107.02(18) . . ?
N1 C2 C3 113.25(19) . . ?
N1 C2 H2A 108.0(17) . . ?
C3 C2 H2A 110.8(16) . . ?
N1 C2 H2B 108.4(16) . . ?
C3 C2 H2B 109.1(16) . . ?
H2A C2 H2B 107(2) . . ?
C10 C3 C4 114.8(2) . . ?
C10 C3 C2 111.7(2) . . ?
C4 C3 C2 105.5(2) . . ?
C10 C3 H3 107.6(15) . . ?
C4 C3 H3 109.1(13) . . ?
C2 C3 H3 107.8(14) . . ?
C4 C5 C6 108.1(2) . . ?
C4 C5 H5A 109.1(17) . . ?
C6 C5 H5A 111.3(15) . . ?
C4 C5 H5B 110.2(15) . . ?
C6 C5 H5B 108.7(15) . . ?
H5A C5 H5B 109(2) . . ?
C5 C4 C7 108.9(2) . . ?
C5 C4 C3 108.7(2) . . ?
C7 C4 C3 109.31(19) . . ?
C5 C4 H4 111.3(15) . . ?
C7 C4 H4 110.2(15) . . ?
C3 C4 H4 108.5(15) . . ?
N1 C6 C5 110.9(2) . . ?
N1 C6 H6A 106.8(15) . . ?
C5 C6 H6A 112.0(15) . . ?
N1 C6 H6B 107.1(15) . . ?
C5 C6 H6B 109.3(16) . . ?
H6A C6 H6B 111(2) . . ?
C4 C7 C8 107.59(19) . . ?
C4 C7 H7A 110.9(15) . . ?
C8 C7 H7A 112.6(15) . . ?
C4 C7 H7B 111.5(14) . . ?
C8 C7 H7B 109.2(14) . . ?
H7A C7 H7B 105(2) . . ?
N1 C8 C9 111.02(17) . . ?
N1 C8 C7 110.54(18) . . ?
C9 C8 C7 112.3(2) . . ?
N1 C8 H8 106.0(13) . . ?
C9 C8 H8 105.7(13) . . ?
C7 C8 H8 110.9(13) . . ?
O1 C9 C4' 113.94(18) . . ?
O1 C9 C8 105.45(17) . . ?
C4' C9 C8 112.71(19) . . ?
O1 C9 H9 109.1(13) . . ?
C4' C9 H9 107.1(13) . . ?
C8 C9 H9 108.4(14) . . ?
C11 C10 C3 127.3(3) . . ?
C11 C10 H10 117.9(18) . . ?
C3 C10 H10 114.6(18) . . ?
C10 C11 H11A 117.5(19) . . ?
C10 C11 H11B 120.6(19) . . ?
H11A C11 H11B 122(3) . . ?
O1 C12 H12A 109.5 . . ?
O1 C12 H12B 109.5 . . ?
H12A C12 H12B 109.5 . . ?
O1 C12 H12C 109.5 . . ?
H12A C12 H12C 109.5 . . ?
H12B C12 H12C 109.5 . . ?

loop_
_geom_bond_atom_site_label_1
_geom_bond_atom_site_label_2
_geom_bond_distance
_geom_bond_site_symmetry_2
_geom_bond_publ_flag
N1' C2' 1.312(3) . ?
N1' C8A' 1.375(3) . ?
C2' C3' 1.410(3) . ?
C2' H2' 0.9500 . ?
C3' C4' 1.368(3) . ?
C3' H3' 0.9500 . ?
C4' C4A' 1.423(3) . ?
C4' C9 1.519(3) . ?
C4A' C5' 1.425(3) . ?
C4A' C8A' 1.428(3) . ?
C5' C6' 1.361(3) . ?
C5' H5' 0.9500 . ?
C6' C7' 1.404(3) . ?
C6' H6' 0.9500 . ?
C7' C8' 1.372(3) . ?
C7' H7' 0.9500 . ?
C8A' C8' 1.397(3) . ?
C8' H8' 0.9500 . ?
O1 C12 1.425(3) . ?
O1 C9 1.428(3) . ?
N1 C2 1.465(3) . ?
N1 C8 1.475(3) . ?
N1 C6 1.483(3) . ?
C2 C3 1.553(3) . ?
C2 H2A 0.96(3) . ?
C2 H2B 0.99(3) . ?
C3 C10 1.500(4) . ?
C3 C4 1.542(3) . ?
C3 H3 1.01(3) . ?
C5 C4 1.518(4) . ?
C5 C6 1.546(4) . ?
C5 H5A 0.99(3) . ?
C5 H5B 1.04(3) . ?
C4 C7 1.534(3) . ?
C4 H4 0.96(3) . ?
C6 H6A 1.00(3) . ?
C6 H6B 1.00(3) . ?
C7 C8 1.550(3) . ?
C7 H7A 0.97(2) . ?
C7 H7B 1.00(3) . ?
C8 C9 1.540(3) . ?
C8 H8 1.02(3) . ?
C9 H9 1.01(3) . ?
C10 C11 1.298(4) . ?
C10 H10 1.00(3) . ?
C11 H11A 1.02(3) . ?
C11 H11B 0.98(3) . ?
C12 H12A 0.9800 . ?
C12 H12B 0.9800 . ?
C12 H12C 0.9800 . ?

loop_
_geom_torsion_atom_site_label_1
_geom_torsion_atom_site_label_2
_geom_torsion_atom_site_label_3
_geom_torsion_atom_site_label_4
_geom_torsion
_geom_torsion_site_symmetry_1
_geom_torsion_site_symmetry_2
_geom_torsion_site_symmetry_3
_geom_torsion_site_symmetry_4
_geom_torsion_publ_flag
C8A' N1' C2' C3' 0.8(4) . . . . ?
N1' C2' C3' C4' -1.4(4) . . . . ?
C2' C3' C4' C4A' 1.0(3) . . . . ?
C2' C3' C4' C9 -177.9(2) . . . . ?
C3' C4' C4A' C5' 179.9(2) . . . . ?
C9 C4' C4A' C5' -1.4(4) . . . . ?
C3' C4' C4A' C8A' -0.1(3) . . . . ?
C9 C4' C4A' C8A' 178.63(19) . . . . ?
C4' C4A' C5' C6' 179.9(2) . . . . ?
C8A' C4A' C5' C6' -0.1(3) . . . . ?
C4A' C5' C6' C7' 0.3(4) . . . . ?
C5' C6' C7' C8' 0.2(4) . . . . ?
C2' N1' C8A' C8' -179.7(2) . . . . ?
C2' N1' C8A' C4A' 0.1(4) . . . . ?
C4' C4A' C8A' N1' -0.4(3) . . . . ?
C5' C4A' C8A' N1' 179.6(2) . . . . ?
C4' C4A' C8A' C8' 179.4(2) . . . . ?
C5' C4A' C8A' C8' -0.6(3) . . . . ?
C6' C7' C8' C8A' -1.0(4) . . . . ?
N1' C8A' C8' C7' -179.0(2) . . . . ?
C4A' C8A' C8' C7' 1.2(3) . . . . ?
C8 N1 C2 C3 -65.7(3) . . . . ?
C6 N1 C2 C3 51.2(3) . . . . ?
N1 C2 C3 C10 138.6(2) . . . . ?
N1 C2 C3 C4 13.2(3) . . . . ?
C6 C5 C4 C7 -66.2(2) . . . . ?
C6 C5 C4 C3 52.7(3) . . . . ?
C10 C3 C4 C5 169.4(2) . . . . ?
C2 C3 C4 C5 -67.1(2) . . . . ?
C10 C3 C4 C7 -71.9(3) . . . . ?
C2 C3 C4 C7 51.6(3) . . . . ?
C2 N1 C6 C5 -66.8(3) . . . . ?
C8 N1 C6 C5 52.6(3) . . . . ?
C4 C5 C6 N1 13.2(3) . . . . ?
C5 C4 C7 C8 49.0(2) . . . . ?
C3 C4 C7 C8 -69.5(3) . . . . ?
C2 N1 C8 C9 -78.7(2) . . . . ?
C6 N1 C8 C9 164.0(2) . . . . ?
C2 N1 C8 C7 46.7(2) . . . . ?
C6 N1 C8 C7 -70.7(3) . . . . ?
C4 C7 C8 N1 17.4(3) . . . . ?
C4 C7 C8 C9 142.0(2) . . . . ?
C12 O1 C9 C4' 57.2(3) . . . . ?
C12 O1 C9 C8 -178.7(2) . . . . ?
C3' C4' C9 O1 -137.4(2) . . . . ?
C4A' C4' C9 O1 43.9(3) . . . . ?
C3' C4' C9 C8 102.5(2) . . . . ?
C4A' C4' C9 C8 -76.3(3) . . . . ?
N1 C8 C9 O1 176.12(19) . . . . ?
C7 C8 C9 O1 51.8(2) . . . . ?
N1 C8 C9 C4' -59.0(3) . . . . ?
C7 C8 C9 C4' 176.66(18) . . . . ?
C4 C3 C10 C11 -127.5(3) . . . . ?
C2 C3 C10 C11 112.3(3) . . . . ?

loop_
_cod_related_entry_id
_cod_related_entry_database
_cod_related_entry_code
1 ChemSpider 9263289
